data_1552948
loop_
_publ_author_name
'Bao, Xiaoze'
'Rodriguez, Jean'
'Bonne, Damien'

_publ_section_title
;
 Bidirectional enantioselective synthesis of bis-benzofuran atropisomeric
 oligoarenes featuring two distal C-C stereogenic axes.
;
_journal_issue 2
_journal_name_full 'Chemical science'
_journal_page_first 403
_journal_page_last 408
_journal_paper_doi 10.1039/c9sc04378k
_journal_volume 11
_journal_year 2020
_chemical_absolute_configuration ad
_chemical_formula_moiety 'C26 H12 Br2 N2 O6'
_chemical_formula_sum 'C26 H12 Br2 N2 O6'
_chemical_formula_weight 608.20
_space_group_crystal_system orthorhombic
_space_group_IT_number 19
_space_group_name_Hall 'P 2ac 2ab'
_space_group_name_H-M_alt 'P 21 21 21'
_atom_sites_solution_hydrogens geom
_audit_creation_date 2019-04-26
_audit_creation_method
;
Olex2 1.2
(compiled 2018.05.29 svn.r3510 for OlexSys, GUI svn.r5506)
;
_audit_update_record
;
2019-06-06 deposited with the CCDC.	2019-11-12 downloaded from the CCDC.
;
_cell_angle_alpha 90
_cell_angle_beta 90
_cell_angle_gamma 90
_cell_formula_units_Z 4
_cell_length_a 7.3550(4)
_cell_length_b 12.9923(7)
_cell_length_c 24.5807(14)
_cell_measurement_reflns_used 7253
_cell_measurement_temperature 295
_cell_measurement_theta_max 23.8200
_cell_measurement_theta_min 3.1950
_cell_volume 2348.9(2)
_computing_cell_refinement 'CrysAlisPro 1.171.39.46 (Rigaku OD, 2018)'
_computing_data_collection 'CrysAlisPro 1.171.39.46 (Rigaku OD, 2018)'
_computing_data_reduction 'CrysAlisPro 1.171.39.46 (Rigaku OD, 2018)'
_computing_molecular_graphics 'Olex2 (Dolomanov et al., 2009)'
_computing_publication_material 'Olex2 (Dolomanov et al., 2009)'
_computing_structure_refinement 'ShelXL (Sheldrick, 2015)'
_computing_structure_solution 'SHELXT 2014/5 (Sheldrick, 2014)'
_diffrn_ambient_temperature 295
_diffrn_detector 'CCD plate'
_diffrn_detector_area_resol_mean 5.3048
_diffrn_detector_type AtlasS2
_diffrn_measured_fraction_theta_full 0.988
_diffrn_measured_fraction_theta_max 0.903
_diffrn_measurement_details
;
List of Runs (angles in degrees, time in seconds):

  # Type    Start    End  Width  t~exp~   \w     \q     \k     \f   Frames
#--------------------------------------------------------------------------
  1  \w    -80.00  96.00   1.00   30.00    --    8.25   0.00-120.00  176
  2  \w    -68.00  41.00   1.00   30.00    --    8.25 -77.00  60.00  109
  3  \w    -20.00  19.00   1.00   30.00    --   -8.02 -99.00-120.00   39
  4  \w    -66.00  33.00   1.00   30.00    --    8.25 -38.00 150.00   99
;
_diffrn_measurement_device 'four-circle diffractometer'
_diffrn_measurement_device_type 'SuperNova, Dual, Cu at home/near, AtlasS2'
_diffrn_measurement_method '\w scans'
_diffrn_orient_matrix_type 'CrysAlisPro convention (1999,Acta A55,543-557)'
_diffrn_orient_matrix_UB_11 -0.0001592000
_diffrn_orient_matrix_UB_12 0.0182098000
_diffrn_orient_matrix_UB_13 0.0272019000
_diffrn_orient_matrix_UB_21 0.0544532000
_diffrn_orient_matrix_UB_22 -0.0425306000
_diffrn_orient_matrix_UB_23 0.0079588000
_diffrn_orient_matrix_UB_31 0.0796021000
_diffrn_orient_matrix_UB_32 0.0289929000
_diffrn_orient_matrix_UB_33 -0.0054004000
_diffrn_radiation_monochromator mirror
_diffrn_radiation_probe x-ray
_diffrn_radiation_type MoK\a
_diffrn_radiation_wavelength 0.71073
_diffrn_reflns_av_R_equivalents 0.0445
_diffrn_reflns_av_unetI/netI 0.0363
_diffrn_reflns_Laue_measured_fraction_full 0.988
_diffrn_reflns_Laue_measured_fraction_max 0.903
_diffrn_reflns_limit_h_max 8
_diffrn_reflns_limit_h_min -9
_diffrn_reflns_limit_k_max 17
_diffrn_reflns_limit_k_min -17
_diffrn_reflns_limit_l_max 30
_diffrn_reflns_limit_l_min -30
_diffrn_reflns_number 26618
_diffrn_reflns_point_group_measured_fraction_full 0.985
_diffrn_reflns_point_group_measured_fraction_max 0.865
_diffrn_reflns_theta_full 26.000
_diffrn_reflns_theta_max 28.626
_diffrn_reflns_theta_min 2.891
_diffrn_source 'micro-focus sealed X-ray tube'
_diffrn_source_type 'SuperNova (Mo) X-ray Source'
_exptl_absorpt_coefficient_mu 3.498
_exptl_absorpt_correction_T_max 1.00000
_exptl_absorpt_correction_T_min 0.57941
_exptl_absorpt_correction_type multi-scan
_exptl_absorpt_process_details
;
CrysAlisPro 1.171.39.46 (Rigaku Oxford Diffraction, 2018)
Empirical absorption correction using spherical harmonics,
 implemented in SCALE3 ABSPACK scaling algorithm.
;
_exptl_crystal_colour yellow
_exptl_crystal_colour_primary yellow
_exptl_crystal_density_diffrn 1.720
_exptl_crystal_description prism
_exptl_crystal_F_000 1200
_exptl_crystal_size_max 0.24
_exptl_crystal_size_mid 0.2
_exptl_crystal_size_min 0.05
_refine_diff_density_max 0.553
_refine_diff_density_min -0.544
_refine_diff_density_rms 0.054
_refine_ls_abs_structure_details
;
 Flack x determined using 1335 quotients [(I+)-(I-)]/[(I+)+(I-)]
 (Parsons, Flack and Wagner, Acta Cryst. B69 (2013) 249-259).
;
_refine_ls_abs_structure_Flack -0.021(5)
_refine_ls_extinction_method none
_refine_ls_goodness_of_fit_ref 1.027
_refine_ls_hydrogen_treatment constr
_refine_ls_matrix_type full
_refine_ls_number_parameters 325
_refine_ls_number_reflns 5216
_refine_ls_number_restraints 0
_refine_ls_restrained_S_all 1.027
_refine_ls_R_factor_all 0.0655
_refine_ls_R_factor_gt 0.0405
_refine_ls_shift/su_max 0.001
_refine_ls_shift/su_mean 0.000
_refine_ls_structure_factor_coef Fsqd
_refine_ls_weighting_details 'w=1/[\s^2^(Fo^2^)+(0.0377P)^2^+1.0885P] where P=(Fo^2^+2Fc^2^)/3'
_refine_ls_weighting_scheme calc
_refine_ls_wR_factor_gt 0.0841
_refine_ls_wR_factor_ref 0.0942
_reflns_Friedel_coverage 0.687
_reflns_Friedel_fraction_full 0.981
_reflns_Friedel_fraction_max 0.816
_reflns_number_gt 3930
_reflns_number_total 5216
_reflns_threshold_expression 'I > 2\s(I)'
_cod_data_source_file c9sc04378k2.cif
_cod_data_source_block bob0320
_cod_depositor_comments
;Adding full bibliography for 1552948--1552949.cif.

 Adding full bibliography for 1552948--1552949.cif.
;
_cod_database_code 1552948
_shelx_shelxl_version_number 2016/4
_chemical_oxdiff_formula 'c26 h12 Br2 n2 o6'
_shelx_space_group_comment
;
The symmetry employed for this shelxl refinement is uniquely defined
by the following loop, which should always be used as a source of
symmetry information in preference to the above space-group names.
They are only intended as comments.
;
_shelx_estimated_absorpt_t_max 0.845
_shelx_estimated_absorpt_t_min 0.487
_reflns_odcompleteness_completeness 99.66
_reflns_odcompleteness_iscentric 1
_reflns_odcompleteness_theta 24.66
_olex2_refinement_description
;
1. Fixed Uiso
 At 1.2 times of:
  All C(H) groups
2.a Aromatic/amide H refined with riding coordinates:
 C3(H3), C4(H4), C5(H5), C6(H6), C12(H12), C13(H13), C17(H17), C18(H18),
 C23(H23), C24(H24), C25(H25), C26(H26)
;
_olex2_submission_special_instructions 'No special instructions were received'
_oxdiff_exptl_absorpt_empirical_details
;
Empirical correction (ABSPACK) includes:
- Absorption correction using spherical harmonics
- Frame scaling
- Detector area scaling
;
_oxdiff_exptl_absorpt_empirical_full_max 1.490
_oxdiff_exptl_absorpt_empirical_full_min 0.746

loop_
_space_group_symop_operation_xyz
'x, y, z'
'-x+1/2, -y, z+1/2'
'-x, y+1/2, -z+1/2'
'x+1/2, -y+1/2, -z'

loop_
_atom_site_label
_atom_site_type_symbol
_atom_site_fract_x
_atom_site_fract_y
_atom_site_fract_z
_atom_site_U_iso_or_equiv
_atom_site_adp_type
_atom_site_occupancy
_atom_site_site_symmetry_order
_atom_site_calc_flag
_atom_site_refinement_flags_posn
Br1 Br -0.33800(8) 0.74448(4) 0.81292(2) 0.06597(19) Uani 1 1 d .
Br2 Br 0.33063(14) 0.79701(7) 0.54741(4) 0.1160(4) Uani 1 1 d .
O1 O 0.1076(5) 1.0034(2) 0.82676(14) 0.0489(8) Uani 1 1 d .
O2 O -0.0634(7) 1.0970(3) 0.90316(19) 0.0823(14) Uani 1 1 d .
O3 O -0.1456(7) 0.9550(4) 0.94202(19) 0.0852(14) Uani 1 1 d .
O4 O 0.3854(4) 0.5213(2) 0.67340(13) 0.0437(8) Uani 1 1 d .
O5 O 0.5669(6) 0.4272(3) 0.59882(16) 0.0671(11) Uani 1 1 d .
O6 O 0.6567(8) 0.5697(3) 0.56216(16) 0.0814(13) Uani 1 1 d .
N1 N -0.0683(6) 1.0033(4) 0.9066(2) 0.0597(13) Uani 1 1 d .
N2 N 0.5740(6) 0.5215(4) 0.59652(18) 0.0520(11) Uani 1 1 d .
C1 C 0.0248(6) 0.8428(4) 0.85524(18) 0.0424(11) Uani 1 1 d .
C2 C -0.0522(6) 0.7613(4) 0.88999(18) 0.0440(11) Uani 1 1 d .
C3 C 0.0385(8) 0.7331(5) 0.9376(2) 0.0601(14) Uani 1 1 d .
H3 H 0.146799 0.765578 0.946914 0.072 Uiso 1 1 calc R
C4 C -0.0310(11) 0.6577(5) 0.9709(2) 0.0754(19) Uani 1 1 d .
H4 H 0.031378 0.639046 1.002329 0.090 Uiso 1 1 calc R
C5 C -0.1906(11) 0.6103(5) 0.9583(3) 0.0749(18) Uani 1 1 d .
H5 H -0.237531 0.560309 0.981416 0.090 Uiso 1 1 calc R
C6 C -0.2828(9) 0.6356(5) 0.9115(3) 0.0691(17) Uani 1 1 d .
H6 H -0.391492 0.603001 0.902750 0.083 Uiso 1 1 calc R
C7 C -0.2115(7) 0.7102(4) 0.8776(2) 0.0489(12) Uani 1 1 d .
C8 C 0.0197(7) 0.9458(4) 0.8643(2) 0.0482(12) Uani 1 1 d .
C9 C 0.1777(7) 0.9329(3) 0.79069(18) 0.0431(11) Uani 1 1 d .
C10 C 0.1313(6) 0.8333(3) 0.80616(17) 0.0384(10) Uani 1 1 d .
C11 C 0.1947(5) 0.7492(3) 0.77370(16) 0.0370(9) Uani 1 1 d .
C12 C 0.1531(7) 0.6447(3) 0.78645(17) 0.0410(10) Uani 1 1 d .
H12 H 0.084602 0.630089 0.817302 0.049 Uiso 1 1 calc R
C13 C 0.2114(7) 0.5660(4) 0.75458(18) 0.0438(11) Uani 1 1 d .
H13 H 0.182388 0.497972 0.762488 0.053 Uiso 1 1 calc R
C14 C 0.3160(7) 0.5917(3) 0.70973(17) 0.0394(10) Uani 1 1 d .
C15 C 0.3705(6) 0.6900(3) 0.69603(17) 0.0378(10) Uani 1 1 d .
C16 C 0.3051(6) 0.7748(3) 0.72783(17) 0.0367(10) Uani 1 1 d .
C17 C 0.3458(8) 0.8790(3) 0.71522(18) 0.0439(11) Uani 1 1 d .
H17 H 0.418452 0.893214 0.685169 0.053 Uiso 1 1 calc R
C18 C 0.2819(7) 0.9590(4) 0.7457(2) 0.0495(12) Uani 1 1 d .
H18 H 0.306887 1.027195 0.736885 0.059 Uiso 1 1 calc R
C19 C 0.4865(7) 0.5786(4) 0.63836(18) 0.0440(11) Uani 1 1 d .
C20 C 0.4870(6) 0.6813(4) 0.64987(17) 0.0409(10) Uani 1 1 d .
C21 C 0.6047(6) 0.7615(4) 0.62519(19) 0.0467(11) Uani 1 1 d .
C22 C 0.5556(8) 0.8205(5) 0.5810(2) 0.0625(15) Uani 1 1 d .
C23 C 0.6706(13) 0.8972(5) 0.5613(3) 0.089(2) Uani 1 1 d .
H23 H 0.636889 0.936971 0.531554 0.107 Uiso 1 1 calc R
C24 C 0.8343(12) 0.9128(6) 0.5867(4) 0.099(2) Uani 1 1 d .
H24 H 0.911704 0.963789 0.573706 0.118 Uiso 1 1 calc R
C25 C 0.8871(10) 0.8550(6) 0.6307(4) 0.095(2) Uani 1 1 d .
H25 H 0.999218 0.866688 0.647073 0.114 Uiso 1 1 calc R
C26 C 0.7737(8) 0.7801(5) 0.6505(3) 0.0713(17) Uani 1 1 d .
H26 H 0.808195 0.741523 0.680646 0.086 Uiso 1 1 calc R

loop_
_atom_site_aniso_label
_atom_site_aniso_U_11
_atom_site_aniso_U_22
_atom_site_aniso_U_33
_atom_site_aniso_U_23
_atom_site_aniso_U_13
_atom_site_aniso_U_12
Br1 0.0628(3) 0.0601(3) 0.0749(4) -0.0055(3) -0.0239(3) 0.0009(3)
Br2 0.1210(7) 0.1295(7) 0.0976(6) 0.0519(5) -0.0518(5) -0.0248(6)
O1 0.057(2) 0.0381(17) 0.051(2) -0.0081(15) 0.0027(16) 0.0041(15)
O2 0.104(3) 0.052(3) 0.091(3) -0.025(2) 0.013(3) 0.014(2)
O3 0.102(4) 0.080(3) 0.073(3) -0.024(2) 0.038(3) -0.002(3)
O4 0.056(2) 0.0370(16) 0.0382(17) -0.0013(14) 0.0055(15) 0.0010(14)
O5 0.090(3) 0.054(2) 0.058(2) -0.0122(19) 0.011(2) 0.011(2)
O6 0.113(4) 0.076(3) 0.056(2) -0.009(2) 0.037(3) -0.012(3)
N1 0.056(3) 0.067(3) 0.056(3) -0.020(2) 0.001(2) 0.008(2)
N2 0.058(3) 0.057(3) 0.040(3) -0.008(2) 0.005(2) 0.002(2)
C1 0.038(2) 0.050(3) 0.039(2) -0.006(2) -0.003(2) 0.001(2)
C2 0.053(3) 0.046(3) 0.033(2) -0.003(2) 0.004(2) 0.008(2)
C3 0.070(3) 0.070(4) 0.041(3) -0.003(3) -0.007(2) 0.005(3)
C4 0.102(5) 0.081(4) 0.043(3) 0.015(3) 0.006(3) 0.020(4)
C5 0.101(5) 0.067(4) 0.057(4) 0.015(3) 0.029(4) 0.012(4)
C6 0.068(4) 0.062(4) 0.077(4) 0.002(3) 0.023(3) -0.004(3)
C7 0.048(3) 0.048(3) 0.051(3) -0.005(2) 0.002(2) 0.002(2)
C8 0.048(3) 0.055(3) 0.042(3) -0.014(2) 0.004(2) 0.004(2)
C9 0.047(3) 0.039(2) 0.043(3) -0.005(2) -0.002(2) 0.000(2)
C10 0.043(3) 0.038(2) 0.035(2) -0.0026(19) -0.004(2) 0.0000(19)
C11 0.039(2) 0.039(2) 0.033(2) 0.0009(19) -0.0009(17) 0.002(2)
C12 0.046(3) 0.040(2) 0.036(2) 0.0029(19) 0.007(2) 0.002(2)
C13 0.055(3) 0.037(2) 0.040(3) 0.004(2) 0.002(2) -0.003(2)
C14 0.045(3) 0.040(2) 0.034(2) -0.0014(18) -0.001(2) 0.003(2)
C15 0.041(2) 0.039(2) 0.033(2) 0.0026(18) -0.0018(19) -0.002(2)
C16 0.039(2) 0.036(2) 0.035(2) 0.0030(18) -0.0013(18) -0.0023(19)
C17 0.051(3) 0.040(2) 0.041(3) 0.003(2) 0.003(2) -0.003(2)
C18 0.060(3) 0.037(2) 0.051(3) 0.005(2) 0.000(2) -0.006(2)
C19 0.050(3) 0.050(3) 0.031(2) -0.003(2) 0.006(2) 0.001(2)
C20 0.046(3) 0.045(3) 0.032(2) 0.0005(19) 0.000(2) 0.001(2)
C21 0.051(3) 0.049(3) 0.041(3) -0.004(2) 0.009(2) -0.004(2)
C22 0.078(4) 0.062(4) 0.048(3) 0.011(3) 0.009(3) -0.003(3)
C23 0.119(6) 0.070(4) 0.077(4) 0.026(3) 0.027(5) -0.005(5)
C24 0.091(5) 0.094(5) 0.111(6) 0.012(5) 0.020(5) -0.037(5)
C25 0.069(4) 0.100(6) 0.117(6) 0.002(5) 0.005(4) -0.031(4)
C26 0.061(3) 0.068(4) 0.085(4) 0.002(3) 0.009(3) -0.008(3)

loop_
_atom_type_symbol
_atom_type_description
_atom_type_scat_dispersion_real
_atom_type_scat_dispersion_imag
_atom_type_scat_source
C C 0.0033 0.0016 'International Tables Vol C Tables 4.2.6.8 and 6.1.1.4'
H H 0.0000 0.0000 'International Tables Vol C Tables 4.2.6.8 and 6.1.1.4'
Br Br -0.2901 2.4595 'International Tables Vol C Tables 4.2.6.8 and 6.1.1.4'
N N 0.0061 0.0033 'International Tables Vol C Tables 4.2.6.8 and 6.1.1.4'
O O 0.0106 0.0060 'International Tables Vol C Tables 4.2.6.8 and 6.1.1.4'

loop_
_geom_angle_atom_site_label_1
_geom_angle_atom_site_label_2
_geom_angle_atom_site_label_3
_geom_angle
C8 O1 C9 104.6(4)
C19 O4 C14 104.5(3)
O2 N1 C8 117.1(5)
O3 N1 O2 125.5(5)
O3 N1 C8 117.4(5)
O5 N2 C19 117.9(5)
O6 N2 O5 124.6(5)
O6 N2 C19 117.4(5)
C8 C1 C2 127.1(4)
C8 C1 C10 103.7(4)
C10 C1 C2 129.1(4)
C3 C2 C1 119.4(5)
C7 C2 C1 122.9(4)
C7 C2 C3 117.7(5)
C2 C3 H3 119.7
C4 C3 C2 120.6(6)
C4 C3 H3 119.7
C3 C4 H4 119.8
C5 C4 C3 120.4(6)
C5 C4 H4 119.8
C4 C5 H5 119.7
C4 C5 C6 120.5(6)
C6 C5 H5 119.7
C5 C6 H6 120.5
C5 C6 C7 119.0(6)
C7 C6 H6 120.5
C2 C7 Br1 119.3(4)
C2 C7 C6 121.7(5)
C6 C7 Br1 119.0(4)
O1 C8 N1 115.0(4)
O1 C8 C1 114.8(4)
C1 C8 N1 130.2(5)
O1 C9 C10 110.5(4)
O1 C9 C18 123.9(4)
C18 C9 C10 125.5(4)
C9 C10 C1 106.4(4)
C9 C10 C11 118.5(4)
C11 C10 C1 135.1(4)
C12 C11 C10 122.3(4)
C12 C11 C16 121.1(4)
C16 C11 C10 116.6(4)
C11 C12 H12 119.3
C13 C12 C11 121.5(4)
C13 C12 H12 119.3
C12 C13 H13 121.5
C12 C13 C14 117.0(4)
C14 C13 H13 121.5
O4 C14 C13 124.2(4)
O4 C14 C15 110.4(4)
C15 C14 C13 125.3(4)
C14 C15 C16 118.7(4)
C14 C15 C20 107.1(4)
C20 C15 C16 134.2(4)
C11 C16 C15 116.3(4)
C17 C16 C11 120.9(4)
C17 C16 C15 122.8(4)
C16 C17 H17 118.9
C18 C17 C16 122.2(4)
C18 C17 H17 118.9
C9 C18 H18 121.9
C17 C18 C9 116.2(4)
C17 C18 H18 121.9
O4 C19 N2 114.9(4)
O4 C19 C20 113.9(4)
C20 C19 N2 131.2(5)
C15 C20 C21 128.3(4)
C19 C20 C15 104.0(4)
C19 C20 C21 127.1(4)
C22 C21 C20 124.0(5)
C22 C21 C26 118.9(5)
C26 C21 C20 117.0(5)
C21 C22 Br2 119.3(4)
C21 C22 C23 120.8(6)
C23 C22 Br2 119.9(5)
C22 C23 H23 120.6
C24 C23 C22 118.8(7)
C24 C23 H23 120.6
C23 C24 H24 119.2
C23 C24 C25 121.7(7)
C25 C24 H24 119.2
C24 C25 H25 120.1
C26 C25 C24 119.7(7)
C26 C25 H25 120.1
C21 C26 H26 120.0
C25 C26 C21 120.1(7)
C25 C26 H26 120.0

loop_
_geom_bond_atom_site_label_1
_geom_bond_atom_site_label_2
_geom_bond_distance
Br1 C7 1.894(5)
Br2 C22 1.874(6)
O1 C8 1.353(6)
O1 C9 1.375(5)
O2 N1 1.220(6)
O3 N1 1.214(6)
O4 C14 1.377(5)
O4 C19 1.359(6)
O5 N2 1.228(6)
O6 N2 1.215(6)
N1 C8 1.435(7)
N2 C19 1.422(6)
C1 C2 1.474(7)
C1 C8 1.358(7)
C1 C10 1.444(6)
C2 C3 1.397(7)
C2 C7 1.380(7)
C3 H3 0.9300
C3 C4 1.375(8)
C4 H4 0.9300
C4 C5 1.362(10)
C5 H5 0.9300
C5 C6 1.375(9)
C6 H6 0.9300
C6 C7 1.381(8)
C9 C10 1.391(6)
C9 C18 1.387(7)
C10 C11 1.431(6)
C11 C12 1.427(6)
C11 C16 1.429(6)
C12 H12 0.9300
C12 C13 1.357(6)
C13 H13 0.9300
C13 C14 1.385(6)
C14 C15 1.381(6)
C15 C16 1.433(6)
C15 C20 1.426(6)
C16 C17 1.422(6)
C17 H17 0.9300
C17 C18 1.365(7)
C18 H18 0.9300
C19 C20 1.364(7)
C20 C21 1.485(7)
C21 C22 1.377(7)
C21 C26 1.411(8)
C22 C23 1.393(9)
C23 H23 0.9300
C23 C24 1.371(11)
C24 H24 0.9300
C24 C25 1.373(11)
C25 H25 0.9300
C25 C26 1.371(9)
C26 H26 0.9300

loop_
_geom_torsion_atom_site_label_1
_geom_torsion_atom_site_label_2
_geom_torsion_atom_site_label_3
_geom_torsion_atom_site_label_4
_geom_torsion
Br2 C22 C23 C24 180.0(6)
O1 C9 C10 C1 0.1(5)
O1 C9 C10 C11 -179.2(4)
O1 C9 C18 C17 177.8(5)
O2 N1 C8 O1 3.6(7)
O2 N1 C8 C1 -174.4(6)
O3 N1 C8 O1 -178.4(5)
O3 N1 C8 C1 3.5(9)
O4 C14 C15 C16 177.3(4)
O4 C14 C15 C20 -2.5(5)
O4 C19 C20 C15 -1.6(5)
O4 C19 C20 C21 169.8(4)
O5 N2 C19 O4 -7.3(7)
O5 N2 C19 C20 172.2(5)
O6 N2 C19 O4 175.5(5)
O6 N2 C19 C20 -5.0(8)
N2 C19 C20 C15 178.9(5)
N2 C19 C20 C21 -9.7(9)
C1 C2 C3 C4 179.6(5)
C1 C2 C7 Br1 0.6(6)
C1 C2 C7 C6 -178.6(5)
C1 C10 C11 C12 1.2(8)
C1 C10 C11 C16 -177.9(5)
C2 C1 C8 O1 177.5(4)
C2 C1 C8 N1 -4.4(9)
C2 C1 C10 C9 -177.1(5)
C2 C1 C10 C11 2.0(9)
C2 C3 C4 C5 -0.8(9)
C3 C2 C7 Br1 -179.2(4)
C3 C2 C7 C6 1.6(7)
C3 C4 C5 C6 1.2(10)
C4 C5 C6 C7 -0.2(9)
C5 C6 C7 Br1 179.6(4)
C5 C6 C7 C2 -1.2(8)
C7 C2 C3 C4 -0.6(8)
C8 O1 C9 C10 0.4(5)
C8 O1 C9 C18 -178.8(5)
C8 C1 C2 C3 -76.5(7)
C8 C1 C2 C7 103.7(6)
C8 C1 C10 C9 -0.5(5)
C8 C1 C10 C11 178.5(5)
C9 O1 C8 N1 -179.2(4)
C9 O1 C8 C1 -0.8(6)
C9 C10 C11 C12 -179.8(5)
C9 C10 C11 C16 1.1(6)
C10 C1 C2 C3 99.3(6)
C10 C1 C2 C7 -80.5(7)
C10 C1 C8 O1 0.9(6)
C10 C1 C8 N1 178.9(5)
C10 C9 C18 C17 -1.3(8)
C10 C11 C12 C13 178.7(5)
C10 C11 C16 C15 179.0(4)
C10 C11 C16 C17 -1.1(6)
C11 C12 C13 C14 1.3(7)
C11 C16 C17 C18 -0.2(7)
C12 C11 C16 C15 0.0(6)
C12 C11 C16 C17 179.9(4)
C12 C13 C14 O4 -180.0(5)
C12 C13 C14 C15 2.3(8)
C13 C14 C15 C16 -4.7(7)
C13 C14 C15 C20 175.5(5)
C14 O4 C19 N2 179.7(4)
C14 O4 C19 C20 0.2(5)
C14 C15 C16 C11 3.3(6)
C14 C15 C16 C17 -176.6(4)
C14 C15 C20 C19 2.4(5)
C14 C15 C20 C21 -168.9(5)
C15 C16 C17 C18 179.7(5)
C15 C20 C21 C22 -96.9(6)
C15 C20 C21 C26 80.4(6)
C16 C11 C12 C13 -2.3(7)
C16 C15 C20 C19 -177.3(5)
C16 C15 C20 C21 11.3(8)
C16 C17 C18 C9 1.4(8)
C18 C9 C10 C1 179.3(5)
C18 C9 C10 C11 0.0(8)
C19 O4 C14 C13 -176.5(5)
C19 O4 C14 C15 1.5(5)
C19 C20 C21 C22 93.7(7)
C19 C20 C21 C26 -89.0(6)
C20 C15 C16 C11 -176.9(5)
C20 C15 C16 C17 3.1(8)
C20 C21 C22 Br2 -2.3(7)
C20 C21 C22 C23 177.6(5)
C20 C21 C26 C25 -178.3(6)
C21 C22 C23 C24 0.1(10)
C22 C21 C26 C25 -0.8(9)
C22 C23 C24 C25 0.0(12)
C23 C24 C25 C26 -0.5(13)
C24 C25 C26 C21 0.9(11)
C26 C21 C22 Br2 -179.6(4)
C26 C21 C22 C23 0.3(9)
